data_7050406
loop_
_publ_author_name
'Lori A. Watson'
'Joseph N. Coalter III'
'Oleg Ozerov'
'Maren Pink'
'John C. Huffman'
'Kenneth G. Caulton'

_publ_section_title
;
 Amido/phosphine pincer hydrides of ruthenium
;
_journal_issue 2
_journal_name_full 'New J. Chem.'
_journal_page_first 263
_journal_page_last 273
_journal_paper_doi 10.1039/b206202j
_journal_volume 27
_journal_year 2003
_chemical_formula_moiety 'C22 H56 Cl N P2 Ru Si2'
_chemical_formula_sum 'C22 H56 Cl N P2 Ru Si2'
_chemical_formula_weight 589.32
_chemical_name_systematic
; 
? 
;
_space_group_IT_number 61
_symmetry_cell_setting orthorhombic
_symmetry_space_group_name_Hall '-P 2ac 2ab'
_symmetry_space_group_name_H-M 'P b c a'
_atom_sites_solution_hydrogens mixed
_atom_sites_solution_primary direct
_atom_sites_solution_secondary difmap
_audit_creation_method SHELXL-97
_cell_angle_alpha 90.00
_cell_angle_beta 90.00
_cell_angle_gamma 90.00
_cell_formula_units_Z 8
_cell_length_a 14.8336(3)
_cell_length_b 13.0180(3)
_cell_length_c 31.9522(7)
_cell_measurement_reflns_used 9648
_cell_measurement_temperature 113(2)
_cell_measurement_theta_max 39.99
_cell_measurement_theta_min 2.44
_cell_volume 6170.1(2)
_computing_cell_refinement 'SAINT (Bruker, current version)'
_computing_data_collection 'SMART (Bruker, current version)'
_computing_data_reduction 'SAINT (Bruker, current version)'
_computing_molecular_graphics 'SHELXTL (Bruker), XTEL (Local Library)'
_computing_structure_refinement 'SHELXL-97 (Sheldrick, 1997)'
_computing_structure_solution 'SHELXS-97 (Sheldrick, 1990)'
_diffrn_ambient_temperature 113(2)
_diffrn_detector 'CCD area detector'
_diffrn_detector_area_resol_mean 44.52
_diffrn_detector_type 'Bruker SMART 6000'
_diffrn_measured_fraction_theta_full 1.000
_diffrn_measured_fraction_theta_max 1.000
_diffrn_measurement_details '0.30 degree frames measured for 10 seconds each'
_diffrn_measurement_device 'three-circle goniometer with fixed chi'
_diffrn_measurement_device_type 'Bruker Platform goniometer'
_diffrn_measurement_method \w-scans
_diffrn_radiation_monochromator graphite
_diffrn_radiation_source 'fine-focus sealed tube'
_diffrn_radiation_type MoK\a
_diffrn_radiation_wavelength 0.71073
_diffrn_reflns_av_R_equivalents 0.0497
_diffrn_reflns_av_sigmaI/netI 0.0231
_diffrn_reflns_limit_h_max 26
_diffrn_reflns_limit_h_min -26
_diffrn_reflns_limit_k_max 23
_diffrn_reflns_limit_k_min -23
_diffrn_reflns_limit_l_max 57
_diffrn_reflns_limit_l_min -57
_diffrn_reflns_number 233336
_diffrn_reflns_theta_full 40.02
_diffrn_reflns_theta_max 40.02
_diffrn_reflns_theta_min 2.18
_diffrn_standards_decay_% 0.0
_diffrn_standards_interval_time 504
_diffrn_standards_number 9649
_exptl_absorpt_coefficient_mu 0.786
_exptl_absorpt_correction_T_max 0.7983
_exptl_absorpt_correction_T_min 0.7983
_exptl_absorpt_correction_type multi-scan
_exptl_absorpt_process_details 'SADABS, R. Blessing (1995)'
_exptl_crystal_colour yellow
_exptl_crystal_density_diffrn 1.269
_exptl_crystal_density_method 'not measured'
_exptl_crystal_description block
_exptl_crystal_F_000 2512
_exptl_crystal_size_max 0.30
_exptl_crystal_size_mid 0.30
_exptl_crystal_size_min 0.30
_refine_diff_density_max 1.420
_refine_diff_density_min -0.504
_refine_diff_density_rms 0.092
_refine_ls_extinction_method none
_refine_ls_goodness_of_fit_ref 1.086
_refine_ls_hydrogen_treatment mixed
_refine_ls_matrix_type full
_refine_ls_number_parameters 330
_refine_ls_number_reflns 19135
_refine_ls_number_restraints 0
_refine_ls_restrained_S_all 1.086
_refine_ls_R_factor_all 0.0506
_refine_ls_R_factor_gt 0.0305
_refine_ls_shift/su_max 0.003
_refine_ls_shift/su_mean 0.000
_refine_ls_structure_factor_coef Fsqd
_refine_ls_weighting_details
;
calc w=1/[\s^2^(Fo^2^)+(0.0269P)^2^+3.7273P] where 
P=(Fo^2^+2Fc^2^)/3
;
_refine_ls_weighting_scheme calc
_refine_ls_wR_factor_gt 0.0685
_refine_ls_wR_factor_ref 0.0776
_reflns_number_gt 14501
_reflns_number_total 19135
_reflns_threshold_expression >2sigma(I)
_cod_data_source_file b206202j.txt
_cod_data_source_block 01107
_cod_depositor_comments
;
The following automatic conversions were performed:

'_exptl_absorpt_correction_type' tag value 'multi-scans' was replaced
with 'multi-scan' value.

Automatic conversion script
Id: cif_fix_values 1646 2011-03-28 12:23:43Z adriana 
;
_cod_original_sg_symbol_H-M Pbca
_cod_database_code 7050406

loop_
_symmetry_equiv_pos_as_xyz
'x, y, z'
'-x+1/2, -y, z+1/2'
'x+1/2, -y+1/2, -z'
'-x, y+1/2, -z+1/2'
'-x, -y, -z'
'x-1/2, y, -z-1/2'
'-x-1/2, y-1/2, z'
'x, -y-1/2, z-1/2'

loop_
_atom_site_label
_atom_site_type_symbol
_atom_site_fract_x
_atom_site_fract_y
_atom_site_fract_z
_atom_site_U_iso_or_equiv
_atom_site_adp_type
_atom_site_occupancy
_atom_site_symmetry_multiplicity
_atom_site_calc_flag
_atom_site_refinement_flags
_atom_site_disorder_assembly
_atom_site_disorder_group
Ru1 Ru -0.023092(5) 0.234412(6) 0.644820(2) 0.01335(2) Uani 1 1 d . . .
Cl1 Cl -0.14680(2) 0.10124(2) 0.641773(11) 0.02707(6) Uani 1 1 d . . .
P1 P -0.106302(19) 0.36259(2) 0.680215(9) 0.01616(5) Uani 1 1 d . . .
P2 P 0.08746(2) 0.14619(2) 0.606185(9) 0.01544(5) Uani 1 1 d . . .
Si1 Si -0.17999(2) 0.36946(3) 0.588981(12) 0.02452(7) Uani 1 1 d . . .
Si2 Si 0.00424(2) 0.30928(3) 0.546998(10) 0.01879(6) Uani 1 1 d . . .
N1 N -0.08574(7) 0.28514(8) 0.58189(3) 0.01865(16) Uani 1 1 d . . .
C1 C -0.19087(13) 0.47065(15) 0.54739(6) 0.0403(4) Uani 1 1 d . . .
H1A H -0.1384 0.5163 0.5484 0.058(7) Uiso 1 1 calc R . .
H1B H -0.2459 0.5106 0.5522 0.067(8) Uiso 1 1 calc R . .
H1C H -0.1940 0.4378 0.5198 0.062(8) Uiso 1 1 calc R . .
C2 C -0.28335(10) 0.28941(16) 0.58360(6) 0.0402(4) Uani 1 1 d . . .
H2A H -0.2823 0.2343 0.6045 0.059(8) Uiso 1 1 calc R . .
H2B H -0.2854 0.2595 0.5555 0.056(7) Uiso 1 1 calc R . .
H2C H -0.3368 0.3324 0.5880 0.068(8) Uiso 1 1 calc R . .
C3 C -0.15885(9) 0.44072(10) 0.63893(4) 0.0237(2) Uani 1 1 d . . .
H3A H -0.1193 0.5002 0.6329 0.046(6) Uiso 1 1 calc R . .
H3B H -0.2169 0.4678 0.6495 0.049(7) Uiso 1 1 calc R . .
C4 C -0.03541(8) 0.46122(10) 0.70978(4) 0.0237(2) Uani 1 1 d . . .
C5 C -0.00299(11) 0.41574(14) 0.75151(5) 0.0342(3) Uani 1 1 d . . .
H5A H 0.0336 0.4667 0.7664 0.045(6) Uiso 1 1 calc R . .
H5B H 0.0334 0.3543 0.7461 0.044(6) Uiso 1 1 calc R . .
H5C H -0.0553 0.3972 0.7687 0.051(7) Uiso 1 1 calc R . .
C6 C -0.08539(11) 0.56379(11) 0.71719(5) 0.0322(3) Uani 1 1 d . . .
H6A H -0.0458 0.6113 0.7323 0.047(6) Uiso 1 1 calc R . .
H6B H -0.1398 0.5512 0.7338 0.041(6) Uiso 1 1 calc R . .
H6C H -0.1023 0.5939 0.6902 0.049(7) Uiso 1 1 calc R . .
C7 C 0.04877(9) 0.48920(11) 0.68429(5) 0.0291(3) Uani 1 1 d . . .
H7A H 0.0846 0.5398 0.6998 0.036(5) Uiso 1 1 calc R . .
H7B H 0.0305 0.5184 0.6573 0.042(6) Uiso 1 1 calc R . .
H7C H 0.0850 0.4273 0.6795 0.037(5) Uiso 1 1 calc R . .
C8 C -0.20251(9) 0.32370(10) 0.71586(4) 0.0254(2) Uani 1 1 d . . .
C9 C -0.28170(10) 0.28963(13) 0.68802(6) 0.0328(3) Uani 1 1 d . . .
H9A H -0.3326 0.2692 0.7057 0.046(6) Uiso 1 1 calc R . .
H9B H -0.2630 0.2313 0.6707 0.051(7) Uiso 1 1 calc R . .
H9C H -0.3000 0.3468 0.6699 0.043(6) Uiso 1 1 calc R . .
C10 C -0.24006(10) 0.40634(13) 0.74513(5) 0.0330(3) Uani 1 1 d . . .
H10A H -0.2895 0.3775 0.7617 0.038(5) Uiso 1 1 calc R . .
H10B H -0.2625 0.4642 0.7285 0.042(6) Uiso 1 1 calc R . .
H10C H -0.1922 0.4302 0.7639 0.036(5) Uiso 1 1 calc R . .
C11 C -0.17178(12) 0.23058(12) 0.74171(5) 0.0342(3) Uani 1 1 d . . .
H11A H -0.2207 0.2089 0.7603 0.048(6) Uiso 1 1 calc R . .
H11B H -0.1189 0.2494 0.7584 0.042(6) Uiso 1 1 calc R . .
H11C H -0.1561 0.1740 0.7228 0.034(5) Uiso 1 1 calc R . .
C12 C -0.03400(13) 0.29333(13) 0.49171(4) 0.0333(3) Uani 1 1 d . . .
H12A H -0.0835 0.3412 0.4860 0.048(6) Uiso 1 1 calc R . .
H12B H -0.0549 0.2227 0.4874 0.048(6) Uiso 1 1 calc R . .
H12C H 0.0163 0.3077 0.4727 0.059(8) Uiso 1 1 calc R . .
C13 C 0.04872(11) 0.44109(11) 0.55590(5) 0.0293(3) Uani 1 1 d . . .
H13A H 0.0679 0.4480 0.5851 0.057(7) Uiso 1 1 calc R . .
H13B H 0.0014 0.4915 0.5499 0.061(8) Uiso 1 1 calc R . .
H13C H 0.1003 0.4532 0.5374 0.051(7) Uiso 1 1 calc R . .
C14 C 0.09887(9) 0.21645(10) 0.55636(4) 0.0229(2) Uani 1 1 d . . .
H14A H 0.1008 0.1664 0.5330 0.043(6) Uiso 1 1 calc R . .
H14B H 0.1567 0.2545 0.5564 0.038(6) Uiso 1 1 calc R . .
C15 C 0.06567(9) 0.00947(10) 0.58838(4) 0.0236(2) Uani 1 1 d . . .
C16 C 0.04094(11) -0.05803(11) 0.62609(5) 0.0310(3) Uani 1 1 d . . .
H16A H 0.0301 -0.1286 0.6166 0.049(7) Uiso 1 1 calc R . .
H16B H -0.0137 -0.0311 0.6394 0.036(6) Uiso 1 1 calc R . .
H16C H 0.0906 -0.0575 0.6463 0.052(7) Uiso 1 1 calc R . .
C17 C 0.14316(12) -0.04195(12) 0.56417(5) 0.0355(3) Uani 1 1 d . . .
H17A H 0.1256 -0.1120 0.5564 0.061(7) Uiso 1 1 calc R . .
H17B H 0.1971 -0.0442 0.5818 0.051(7) Uiso 1 1 calc R . .
H17C H 0.1561 -0.0023 0.5388 0.036(5) Uiso 1 1 calc R . .
C18 C -0.01720(10) 0.01480(12) 0.55934(5) 0.0298(3) Uani 1 1 d . . .
H18A H -0.0316 -0.0543 0.5491 0.041(6) Uiso 1 1 calc R . .
H18B H -0.0039 0.0598 0.5355 0.047(6) Uiso 1 1 calc R . .
H18C H -0.0688 0.0422 0.5749 0.037(5) Uiso 1 1 calc R . .
C19 C 0.20681(8) 0.15400(10) 0.62788(4) 0.0220(2) Uani 1 1 d . . .
C20 C 0.28186(10) 0.13642(14) 0.59543(6) 0.0357(3) Uani 1 1 d . . .
H20A H 0.3408 0.1415 0.6092 0.042(6) Uiso 1 1 calc R . .
H20B H 0.2775 0.1886 0.5734 0.052(7) Uiso 1 1 calc R . .
H20C H 0.2751 0.0680 0.5831 0.046(6) Uiso 1 1 calc R . .
C21 C 0.21691(10) 0.07745(12) 0.66398(5) 0.0307(3) Uani 1 1 d . . .
H21A H 0.2783 0.0812 0.6752 0.059(7) Uiso 1 1 calc R . .
H21B H 0.2052 0.0078 0.6537 0.048(6) Uiso 1 1 calc R . .
H21C H 0.1737 0.0944 0.6861 0.040(6) Uiso 1 1 calc R . .
C22 C 0.22216(9) 0.26266(11) 0.64558(5) 0.0277(2) Uani 1 1 d . . .
H22A H 0.2834 0.2677 0.6569 0.050(7) Uiso 1 1 calc R . .
H22B H 0.1785 0.2761 0.6679 0.032(5) Uiso 1 1 calc R . .
H22C H 0.2143 0.3134 0.6232 0.041(6) Uiso 1 1 calc R . .
H1N H -0.1066(14) 0.2298(16) 0.5784(7) 0.035(5) Uiso 1 1 d . . .
H1R H 0.0382(15) 0.3220(18) 0.6368(7) 0.042(6) Uiso 1 1 d . . .
H2R H 0.0057(16) 0.174(2) 0.6866(8) 0.051(7) Uiso 1 1 d . . .
H3R H 0.0406(18) 0.250(2) 0.6816(8) 0.058(8) Uiso 1 1 d . . .

loop_
_atom_site_aniso_label
_atom_site_aniso_U_11
_atom_site_aniso_U_22
_atom_site_aniso_U_33
_atom_site_aniso_U_23
_atom_site_aniso_U_13
_atom_site_aniso_U_12
Ru1 0.01276(3) 0.01376(3) 0.01353(3) 0.00097(2) 0.00114(2) 0.00053(2)
Cl1 0.02196(12) 0.02092(12) 0.03832(17) -0.00245(11) 0.00780(11) -0.00674(10)
P1 0.01298(10) 0.01694(11) 0.01856(11) -0.00018(9) 0.00319(9) 0.00151(9)
P2 0.01661(11) 0.01581(11) 0.01389(10) -0.00080(8) 0.00105(8) 0.00222(9)
Si1 0.01858(14) 0.02962(18) 0.02535(16) 0.00245(13) -0.00592(12) 0.00559(13)
Si2 0.02461(15) 0.01715(13) 0.01460(12) 0.00174(10) -0.00140(10) -0.00089(11)
N1 0.0182(4) 0.0186(4) 0.0192(4) 0.0006(3) -0.0037(3) -0.0002(3)
C1 0.0408(8) 0.0436(9) 0.0365(8) 0.0108(7) -0.0063(7) 0.0171(7)
C2 0.0205(6) 0.0522(10) 0.0479(9) -0.0038(8) -0.0104(6) -0.0013(6)
C3 0.0201(5) 0.0216(5) 0.0293(6) 0.0033(4) -0.0008(4) 0.0053(4)
C4 0.0208(5) 0.0246(5) 0.0259(5) -0.0073(4) 0.0032(4) 0.0001(4)
C5 0.0316(7) 0.0446(9) 0.0263(6) -0.0088(6) -0.0035(5) 0.0031(6)
C6 0.0310(7) 0.0240(6) 0.0416(8) -0.0115(5) 0.0079(6) 0.0005(5)
C7 0.0218(5) 0.0274(6) 0.0381(7) -0.0106(5) 0.0060(5) -0.0059(5)
C8 0.0222(5) 0.0242(5) 0.0300(6) -0.0001(4) 0.0119(4) -0.0001(4)
C9 0.0206(5) 0.0329(7) 0.0449(8) -0.0038(6) 0.0107(5) -0.0047(5)
C10 0.0280(6) 0.0350(7) 0.0360(7) -0.0051(6) 0.0155(6) 0.0032(5)
C11 0.0388(8) 0.0311(7) 0.0326(7) 0.0083(6) 0.0165(6) 0.0034(6)
C12 0.0511(9) 0.0308(7) 0.0180(5) 0.0015(5) -0.0084(5) 0.0024(6)
C13 0.0357(7) 0.0210(5) 0.0313(6) 0.0012(5) 0.0041(5) -0.0068(5)
C14 0.0250(5) 0.0263(5) 0.0174(4) 0.0033(4) 0.0056(4) 0.0033(4)
C15 0.0284(6) 0.0177(5) 0.0248(5) -0.0052(4) 0.0009(4) 0.0021(4)
C16 0.0382(7) 0.0174(5) 0.0372(7) 0.0029(5) 0.0026(6) 0.0014(5)
C17 0.0391(8) 0.0290(7) 0.0384(8) -0.0148(6) 0.0057(6) 0.0060(6)
C18 0.0335(7) 0.0308(6) 0.0252(6) -0.0097(5) -0.0026(5) -0.0032(5)
C19 0.0165(4) 0.0255(5) 0.0241(5) -0.0045(4) 0.0000(4) 0.0059(4)
C20 0.0189(5) 0.0473(9) 0.0407(8) -0.0097(7) 0.0069(5) 0.0065(6)
C21 0.0306(6) 0.0315(7) 0.0301(6) -0.0009(5) -0.0094(5) 0.0111(5)
C22 0.0168(4) 0.0287(6) 0.0376(7) -0.0067(5) -0.0027(5) 0.0000(4)

loop_
_atom_type_symbol
_atom_type_description
_atom_type_scat_dispersion_real
_atom_type_scat_dispersion_imag
_atom_type_scat_source
C C 0.0033 0.0016 'International Tables Vol C Tables 4.2.6.8 and 6.1.1.4'
H H 0.0000 0.0000 'International Tables Vol C Tables 4.2.6.8 and 6.1.1.4'
N N 0.0061 0.0033 'International Tables Vol C Tables 4.2.6.8 and 6.1.1.4'
Si Si 0.0817 0.0704 'International Tables Vol C Tables 4.2.6.8 and 6.1.1.4'
P P 0.1023 0.0942 'International Tables Vol C Tables 4.2.6.8 and 6.1.1.4'
Cl Cl 0.1484 0.1585 'International Tables Vol C Tables 4.2.6.8 and 6.1.1.4'
Ru Ru -1.2594 0.8363 'International Tables Vol C Tables 4.2.6.8 and 6.1.1.4'

loop_
_geom_angle_atom_site_label_1
_geom_angle_atom_site_label_2
_geom_angle_atom_site_label_3
_geom_angle
_geom_angle_site_symmetry_1
_geom_angle_site_symmetry_3
_geom_angle_publ_flag
N1 Ru1 P2 87.89(3) . . ?
N1 Ru1 P1 90.27(3) . . ?
P2 Ru1 P1 163.725(11) . . ?
N1 Ru1 Cl1 82.56(3) . . ?
P2 Ru1 Cl1 98.691(11) . . ?
P1 Ru1 Cl1 97.098(11) . . ?
N1 Ru1 H1R 82.9(8) . . ?
P2 Ru1 H1R 81.8(9) . . ?
P1 Ru1 H1R 81.9(9) . . ?
Cl1 Ru1 H1R 165.4(8) . . ?
N1 Ru1 H2R 165.8(9) . . ?
P2 Ru1 H2R 90.8(9) . . ?
P1 Ru1 H2R 94.9(9) . . ?
Cl1 Ru1 H2R 83.7(9) . . ?
H1R Ru1 H2R 110.8(12) . . ?
N1 Ru1 H3R 152.2(10) . . ?
P2 Ru1 H3R 92.1(10) . . ?
P1 Ru1 H3R 82.1(10) . . ?
Cl1 Ru1 H3R 124.8(10) . . ?
H1R Ru1 H3R 69.6(13) . . ?
H2R Ru1 H3R 41.9(11) . . ?
C3 P1 C8 105.05(6) . . ?
C3 P1 C4 102.50(6) . . ?
C8 P1 C4 107.28(6) . . ?
C3 P1 Ru1 105.58(4) . . ?
C8 P1 Ru1 119.49(4) . . ?
C4 P1 Ru1 115.08(4) . . ?
C14 P2 C15 102.84(6) . . ?
C14 P2 C19 101.68(6) . . ?
C15 P2 C19 108.53(6) . . ?
C14 P2 Ru1 105.96(4) . . ?
C15 P2 Ru1 119.80(4) . . ?
C19 P2 Ru1 115.53(4) . . ?
N1 Si1 C2 106.74(7) . . ?
N1 Si1 C3 106.30(5) . . ?
C2 Si1 C3 119.59(8) . . ?
N1 Si1 C1 114.03(7) . . ?
C2 Si1 C1 104.86(9) . . ?
C3 Si1 C1 105.67(8) . . ?
N1 Si2 C13 109.60(6) . . ?
N1 Si2 C12 110.34(7) . . ?
C13 Si2 C12 110.80(7) . . ?
N1 Si2 C14 110.49(5) . . ?
C13 Si2 C14 107.72(7) . . ?
C12 Si2 C14 107.85(7) . . ?
Si2 N1 Si1 124.06(6) . . ?
Si2 N1 Ru1 107.21(5) . . ?
Si1 N1 Ru1 112.25(5) . . ?
Si2 N1 H1N 111.6(16) . . ?
Si1 N1 H1N 105.7(16) . . ?
Ru1 N1 H1N 91.0(16) . . ?
Si1 C1 H1A 109.5 . . ?
Si1 C1 H1B 109.5 . . ?
H1A C1 H1B 109.5 . . ?
Si1 C1 H1C 109.5 . . ?
H1A C1 H1C 109.5 . . ?
H1B C1 H1C 109.5 . . ?
Si1 C2 H2A 109.5 . . ?
Si1 C2 H2B 109.5 . . ?
H2A C2 H2B 109.5 . . ?
Si1 C2 H2C 109.5 . . ?
H2A C2 H2C 109.5 . . ?
H2B C2 H2C 109.5 . . ?
P1 C3 Si1 114.10(7) . . ?
P1 C3 H3A 108.7 . . ?
Si1 C3 H3A 108.7 . . ?
P1 C3 H3B 108.7 . . ?
Si1 C3 H3B 108.7 . . ?
H3A C3 H3B 107.6 . . ?
C7 C4 C5 107.29(12) . . ?
C7 C4 C6 105.46(12) . . ?
C5 C4 C6 110.51(12) . . ?
C7 C4 P1 110.19(9) . . ?
C5 C4 P1 110.04(10) . . ?
C6 C4 P1 113.11(10) . . ?
C4 C5 H5A 109.5 . . ?
C4 C5 H5B 109.5 . . ?
H5A C5 H5B 109.5 . . ?
C4 C5 H5C 109.5 . . ?
H5A C5 H5C 109.5 . . ?
H5B C5 H5C 109.5 . . ?
C4 C6 H6A 109.5 . . ?
C4 C6 H6B 109.5 . . ?
H6A C6 H6B 109.5 . . ?
C4 C6 H6C 109.5 . . ?
H6A C6 H6C 109.5 . . ?
H6B C6 H6C 109.5 . . ?
C4 C7 H7A 109.5 . . ?
C4 C7 H7B 109.5 . . ?
H7A C7 H7B 109.5 . . ?
C4 C7 H7C 109.5 . . ?
H7A C7 H7C 109.5 . . ?
H7B C7 H7C 109.5 . . ?
C10 C8 C11 109.52(12) . . ?
C10 C8 C9 106.14(12) . . ?
C11 C8 C9 108.05(13) . . ?
C10 C8 P1 116.98(10) . . ?
C11 C8 P1 108.10(9) . . ?
C9 C8 P1 107.73(10) . . ?
C8 C9 H9A 109.5 . . ?
C8 C9 H9B 109.5 . . ?
H9A C9 H9B 109.5 . . ?
C8 C9 H9C 109.5 . . ?
H9A C9 H9C 109.5 . . ?
H9B C9 H9C 109.5 . . ?
C8 C10 H10A 109.5 . . ?
C8 C10 H10B 109.5 . . ?
H10A C10 H10B 109.5 . . ?
C8 C10 H10C 109.5 . . ?
H10A C10 H10C 109.5 . . ?
H10B C10 H10C 109.5 . . ?
C8 C11 H11A 109.5 . . ?
C8 C11 H11B 109.5 . . ?
H11A C11 H11B 109.5 . . ?
C8 C11 H11C 109.5 . . ?
H11A C11 H11C 109.5 . . ?
H11B C11 H11C 109.5 . . ?
Si2 C12 H12A 109.5 . . ?
Si2 C12 H12B 109.5 . . ?
H12A C12 H12B 109.5 . . ?
Si2 C12 H12C 109.5 . . ?
H12A C12 H12C 109.5 . . ?
H12B C12 H12C 109.5 . . ?
Si2 C13 H13A 109.5 . . ?
Si2 C13 H13B 109.5 . . ?
H13A C13 H13B 109.5 . . ?
Si2 C13 H13C 109.5 . . ?
H13A C13 H13C 109.5 . . ?
H13B C13 H13C 109.5 . . ?
P2 C14 Si2 112.86(6) . . ?
P2 C14 H14A 109.0 . . ?
Si2 C14 H14A 109.0 . . ?
P2 C14 H14B 109.0 . . ?
Si2 C14 H14B 109.0 . . ?
H14A C14 H14B 107.8 . . ?
C16 C15 C17 108.91(12) . . ?
C16 C15 C18 107.91(12) . . ?
C17 C15 C18 108.21(12) . . ?
C16 C15 P2 110.02(9) . . ?
C17 C15 P2 115.58(10) . . ?
C18 C15 P2 105.92(9) . . ?
C15 C16 H16A 109.5 . . ?
C15 C16 H16B 109.5 . . ?
H16A C16 H16B 109.5 . . ?
C15 C16 H16C 109.5 . . ?
H16A C16 H16C 109.5 . . ?
H16B C16 H16C 109.5 . . ?
C15 C17 H17A 109.5 . . ?
C15 C17 H17B 109.5 . . ?
H17A C17 H17B 109.5 . . ?
C15 C17 H17C 109.5 . . ?
H17A C17 H17C 109.5 . . ?
H17B C17 H17C 109.5 . . ?
C15 C18 H18A 109.5 . . ?
C15 C18 H18B 109.5 . . ?
H18A C18 H18B 109.5 . . ?
C15 C18 H18C 109.5 . . ?
H18A C18 H18C 109.5 . . ?
H18B C18 H18C 109.5 . . ?
C21 C19 C20 109.87(12) . . ?
C21 C19 C22 107.86(11) . . ?
C20 C19 C22 106.08(12) . . ?
C21 C19 P2 109.29(10) . . ?
C20 C19 P2 114.80(10) . . ?
C22 C19 P2 108.68(8) . . ?
C19 C20 H20A 109.5 . . ?
C19 C20 H20B 109.5 . . ?
H20A C20 H20B 109.5 . . ?
C19 C20 H20C 109.5 . . ?
H20A C20 H20C 109.5 . . ?
H20B C20 H20C 109.5 . . ?
C19 C21 H21A 109.5 . . ?
C19 C21 H21B 109.5 . . ?
H21A C21 H21B 109.5 . . ?
C19 C21 H21C 109.5 . . ?
H21A C21 H21C 109.5 . . ?
H21B C21 H21C 109.5 . . ?
C19 C22 H22A 109.5 . . ?
C19 C22 H22B 109.5 . . ?
H22A C22 H22B 109.5 . . ?
C19 C22 H22C 109.5 . . ?
H22A C22 H22C 109.5 . . ?
H22B C22 H22C 109.5 . . ?

loop_
_geom_bond_atom_site_label_1
_geom_bond_atom_site_label_2
_geom_bond_distance
_geom_bond_site_symmetry_2
_geom_bond_publ_flag
Ru1 N1 2.3115(10) . ?
Ru1 P2 2.3520(3) . ?
Ru1 P1 2.3636(3) . ?
Ru1 Cl1 2.5263(3) . ?
Ru1 H1R 1.48(2) . ?
Ru1 H2R 1.61(2) . ?
Ru1 H3R 1.52(3) . ?
P1 C3 1.8391(13) . ?
P1 C8 1.8948(12) . ?
P1 C4 1.9097(13) . ?
P2 C14 1.8439(12) . ?
P2 C15 1.8962(13) . ?
P2 C19 1.9041(12) . ?
Si1 N1 1.7919(11) . ?
Si1 C2 1.8618(17) . ?
Si1 C3 1.8724(14) . ?
Si1 C1 1.8781(17) . ?
Si2 N1 1.7672(11) . ?
Si2 C13 1.8602(14) . ?
Si2 C12 1.8669(14) . ?
Si2 C14 1.8762(13) . ?
N1 H1N 0.79(2) . ?
C1 H1A 0.9800 . ?
C1 H1B 0.9800 . ?
C1 H1C 0.9800 . ?
C2 H2A 0.9800 . ?
C2 H2B 0.9800 . ?
C2 H2C 0.9800 . ?
C3 H3A 0.9900 . ?
C3 H3B 0.9900 . ?
C4 C7 1.5347(19) . ?
C4 C5 1.536(2) . ?
C4 C6 1.5455(19) . ?
C5 H5A 0.9800 . ?
C5 H5B 0.9800 . ?
C5 H5C 0.9800 . ?
C6 H6A 0.9800 . ?
C6 H6B 0.9800 . ?
C6 H6C 0.9800 . ?
C7 H7A 0.9800 . ?
C7 H7B 0.9800 . ?
C7 H7C 0.9800 . ?
C8 C10 1.5306(19) . ?
C8 C11 1.536(2) . ?
C8 C9 1.539(2) . ?
C9 H9A 0.9800 . ?
C9 H9B 0.9800 . ?
C9 H9C 0.9800 . ?
C10 H10A 0.9800 . ?
C10 H10B 0.9800 . ?
C10 H10C 0.9800 . ?
C11 H11A 0.9800 . ?
C11 H11B 0.9800 . ?
C11 H11C 0.9800 . ?
C12 H12A 0.9800 . ?
C12 H12B 0.9800 . ?
C12 H12C 0.9800 . ?
C13 H13A 0.9800 . ?
C13 H13B 0.9800 . ?
C13 H13C 0.9800 . ?
C14 H14A 0.9900 . ?
C14 H14B 0.9900 . ?
C15 C16 1.536(2) . ?
C15 C17 1.539(2) . ?
C15 C18 1.542(2) . ?
C16 H16A 0.9800 . ?
C16 H16B 0.9800 . ?
C16 H16C 0.9800 . ?
C17 H17A 0.9800 . ?
C17 H17B 0.9800 . ?
C17 H17C 0.9800 . ?
C18 H18A 0.9800 . ?
C18 H18B 0.9800 . ?
C18 H18C 0.9800 . ?
C19 C21 1.532(2) . ?
C19 C20 1.5384(19) . ?
C19 C22 1.5402(19) . ?
C20 H20A 0.9800 . ?
C20 H20B 0.9800 . ?
C20 H20C 0.9800 . ?
C21 H21A 0.9800 . ?
C21 H21B 0.9800 . ?
C21 H21C 0.9800 . ?
C22 H22A 0.9800 . ?
C22 H22B 0.9800 . ?
C22 H22C 0.9800 . ?

loop_
_geom_hbond_atom_site_label_D
_geom_hbond_atom_site_label_H
_geom_hbond_atom_site_label_A
_geom_hbond_distance_DH
_geom_hbond_distance_HA
_geom_hbond_distance_DA
_geom_hbond_angle_DHA
_geom_hbond_site_symmetry_A
N1 H1N Cl1 0.79(2) 2.69(2) 3.1957(11) 123.2(18) .
C3 H3B Cl1 0.99 2.68 3.5618(13) 148.9 7_565

loop_
_geom_torsion_atom_site_label_1
_geom_torsion_atom_site_label_2
_geom_torsion_atom_site_label_3
_geom_torsion_atom_site_label_4
_geom_torsion
_geom_torsion_site_symmetry_1
_geom_torsion_site_symmetry_2
_geom_torsion_site_symmetry_3
_geom_torsion_site_symmetry_4
_geom_torsion_publ_flag
N1 Ru1 P1 C3 -8.12(5) . . . . ?
P2 Ru1 P1 C3 75.26(6) . . . . ?
Cl1 Ru1 P1 C3 -90.65(5) . . . . ?
N1 Ru1 P1 C8 109.75(6) . . . . ?
P2 Ru1 P1 C8 -166.87(6) . . . . ?
Cl1 Ru1 P1 C8 27.22(6) . . . . ?
N1 Ru1 P1 C4 -120.35(6) . . . . ?
P2 Ru1 P1 C4 -36.98(7) . . . . ?
Cl1 Ru1 P1 C4 157.11(5) . . . . ?
N1 Ru1 P2 C14 28.32(5) . . . . ?
P1 Ru1 P2 C14 -55.38(6) . . . . ?
Cl1 Ru1 P2 C14 110.47(5) . . . . ?
N1 Ru1 P2 C15 -87.15(6) . . . . ?
P1 Ru1 P2 C15 -170.86(6) . . . . ?
Cl1 Ru1 P2 C15 -5.01(5) . . . . ?
N1 Ru1 P2 C19 140.04(5) . . . . ?
P1 Ru1 P2 C19 56.33(6) . . . . ?
Cl1 Ru1 P2 C19 -137.82(5) . . . . ?
C13 Si2 N1 Si1 50.58(9) . . . . ?
C12 Si2 N1 Si1 -71.70(9) . . . . ?
C14 Si2 N1 Si1 169.13(7) . . . . ?
C13 Si2 N1 Ru1 -82.89(7) . . . . ?
C12 Si2 N1 Ru1 154.83(6) . . . . ?
C14 Si2 N1 Ru1 35.66(7) . . . . ?
C2 Si1 N1 Si2 129.26(9) . . . . ?
C3 Si1 N1 Si2 -102.04(8) . . . . ?
C1 Si1 N1 Si2 13.96(11) . . . . ?
C2 Si1 N1 Ru1 -99.25(8) . . . . ?
C3 Si1 N1 Ru1 29.45(7) . . . . ?
C1 Si1 N1 Ru1 145.46(8) . . . . ?
P2 Ru1 N1 Si2 -37.24(5) . . . . ?
P1 Ru1 N1 Si2 126.58(5) . . . . ?
Cl1 Ru1 N1 Si2 -136.29(5) . . . . ?
P2 Ru1 N1 Si1 -176.73(5) . . . . ?
P1 Ru1 N1 Si1 -12.90(5) . . . . ?
Cl1 Ru1 N1 Si1 84.22(5) . . . . ?
C8 P1 C3 Si1 -99.65(8) . . . . ?
C4 P1 C3 Si1 148.35(7) . . . . ?
Ru1 P1 C3 Si1 27.52(8) . . . . ?
N1 Si1 C3 P1 -37.69(9) . . . . ?
C2 Si1 C3 P1 83.06(10) . . . . ?
C1 Si1 C3 P1 -159.20(8) . . . . ?
C3 P1 C4 C7 -74.71(11) . . . . ?
C8 P1 C4 C7 174.95(10) . . . . ?
Ru1 P1 C4 C7 39.33(11) . . . . ?
C3 P1 C4 C5 167.18(10) . . . . ?
C8 P1 C4 C5 56.84(11) . . . . ?
Ru1 P1 C4 C5 -78.78(10) . . . . ?
C3 P1 C4 C6 43.05(11) . . . . ?
C8 P1 C4 C6 -67.29(12) . . . . ?
Ru1 P1 C4 C6 157.09(9) . . . . ?
C3 P1 C8 C10 -75.02(13) . . . . ?
C4 P1 C8 C10 33.54(13) . . . . ?
Ru1 P1 C8 C10 166.85(10) . . . . ?
C3 P1 C8 C11 160.87(11) . . . . ?
C4 P1 C8 C11 -90.57(11) . . . . ?
Ru1 P1 C8 C11 42.73(12) . . . . ?
C3 P1 C8 C9 44.34(11) . . . . ?
C4 P1 C8 C9 152.90(10) . . . . ?
Ru1 P1 C8 C9 -73.80(10) . . . . ?
C15 P2 C14 Si2 112.44(8) . . . . ?
C19 P2 C14 Si2 -135.23(7) . . . . ?
Ru1 P2 C14 Si2 -14.10(8) . . . . ?
N1 Si2 C14 P2 -13.83(9) . . . . ?
C13 Si2 C14 P2 105.86(8) . . . . ?
C12 Si2 C14 P2 -134.50(8) . . . . ?
C14 P2 C15 C16 -171.97(10) . . . . ?
C19 P2 C15 C16 80.84(11) . . . . ?
Ru1 P2 C15 C16 -54.87(11) . . . . ?
C14 P2 C15 C17 64.19(12) . . . . ?
C19 P2 C15 C17 -43.00(12) . . . . ?
Ru1 P2 C15 C17 -178.71(9) . . . . ?
C14 P2 C15 C18 -55.60(10) . . . . ?
C19 P2 C15 C18 -162.78(9) . . . . ?
Ru1 P2 C15 C18 61.50(10) . . . . ?
C14 P2 C19 C21 -166.06(9) . . . . ?
C15 P2 C19 C21 -58.08(10) . . . . ?
Ru1 P2 C19 C21 79.74(9) . . . . ?
C14 P2 C19 C20 -42.11(12) . . . . ?
C15 P2 C19 C20 65.87(12) . . . . ?
Ru1 P2 C19 C20 -156.31(10) . . . . ?
C14 P2 C19 C22 76.47(10) . . . . ?
C15 P2 C19 C22 -175.55(9) . . . . ?
Ru1 P2 C19 C22 -37.73(10) . . . . ?
